data_4073290
loop_
_publ_author_name
'Pilz, Maurice Frederic'
'Limberg, Christian'
'Lazarov, Boyan B.'
'Hultzsch, Kai C.'
'Ziemer, Burkhard'

_publ_section_title
;
 Dinuclear Zinc Complexes Based on Parallel \b-Diiminato Binding
 Sites:&#x00A0; Syntheses, Structures, and Properties as CO2/Epoxide
 Copolymerization Catalysts
;
_journal_issue 15
_journal_name_full Organometallics
_journal_page_first 3668
_journal_paper_doi 10.1021/om070221e
_journal_volume 26
_journal_year 2007
_chemical_formula_moiety 'C53 H46 F8 N4 O, C H Cl3'
_chemical_formula_sum 'C54 H47 Cl3 F8 N4 O'
_chemical_formula_weight 1026.31
_chemical_name_systematic
; 
 ? 
;
_space_group_IT_number 52
_symmetry_cell_setting orthorhombic
_symmetry_space_group_name_Hall '-P 2a 2bc'
_symmetry_space_group_name_H-M 'P n n a'
_atom_sites_solution_hydrogens geom
_atom_sites_solution_primary direct
_atom_sites_solution_secondary difmap
_audit_creation_method SHELXL-97
_cell_angle_alpha 90.00
_cell_angle_beta 90.00
_cell_angle_gamma 90.00
_cell_formula_units_Z 4
_cell_length_a 16.073(5)
_cell_length_b 16.716(5)
_cell_length_c 18.411(7)
_cell_measurement_reflns_used 5000
_cell_measurement_temperature 100(2)
_cell_measurement_theta_max 25.0
_cell_measurement_theta_min 4.0
_cell_volume 4947(3)
_computing_structure_refinement 'SHELXL-97 (Sheldrick, 1997)'
_computing_structure_solution 'SHELXS-97 (Sheldrick, 1990)'
_diffrn_ambient_temperature 100(2)
_diffrn_measured_fraction_theta_full 0.998
_diffrn_measured_fraction_theta_max 0.998
_diffrn_radiation_monochromator graphite
_diffrn_radiation_source 'fine-focus sealed tube'
_diffrn_radiation_type MoK\a
_diffrn_radiation_wavelength 0.71073
_diffrn_reflns_av_R_equivalents 0.1594
_diffrn_reflns_av_sigmaI/netI 0.0589
_diffrn_reflns_limit_h_max 20
_diffrn_reflns_limit_h_min -20
_diffrn_reflns_limit_k_max 21
_diffrn_reflns_limit_k_min -21
_diffrn_reflns_limit_l_max 23
_diffrn_reflns_limit_l_min -23
_diffrn_reflns_number 61574
_diffrn_reflns_theta_full 27.00
_diffrn_reflns_theta_max 27.00
_diffrn_reflns_theta_min 3.37
_exptl_absorpt_coefficient_mu 0.259
_exptl_absorpt_correction_T_max 0.9500
_exptl_absorpt_correction_T_min 0.8813
_exptl_absorpt_correction_type refdelf
_exptl_crystal_colour yellow
_exptl_crystal_density_diffrn 1.378
_exptl_crystal_density_method none
_exptl_crystal_description prism
_exptl_crystal_F_000 2120
_exptl_crystal_size_max 0.50
_exptl_crystal_size_mid 0.24
_exptl_crystal_size_min 0.20
_refine_diff_density_max 0.680
_refine_diff_density_min -0.741
_refine_diff_density_rms 0.067
_refine_ls_extinction_method none
_refine_ls_goodness_of_fit_ref 1.213
_refine_ls_hydrogen_treatment constr
_refine_ls_matrix_type full
_refine_ls_number_parameters 353
_refine_ls_number_reflns 5405
_refine_ls_number_restraints 55
_refine_ls_restrained_S_all 1.220
_refine_ls_R_factor_all 0.1339
_refine_ls_R_factor_gt 0.1134
_refine_ls_shift/su_max 0.000
_refine_ls_shift/su_mean 0.000
_refine_ls_structure_factor_coef Fsqd
_refine_ls_weighting_details 'calc w=1/[\s^2^(Fo^2^)+(0.0529P)^2^+12.2288P] where P=(Fo^2^+2Fc^2^)/3'
_refine_ls_weighting_scheme calc
_refine_ls_wR_factor_gt 0.2277
_refine_ls_wR_factor_ref 0.2388
_reflns_number_gt 4449
_reflns_number_total 5405
_reflns_threshold_expression I>2sigma(I)
_cod_data_source_file om070221e-file003.cif
_cod_data_source_block d:\x-data\pilz40
_cod_database_code 4073290

loop_
_symmetry_equiv_pos_as_xyz
'x, y, z'
'-x+1/2, -y, z'
'x, -y+1/2, -z+1/2'
'-x+1/2, y+1/2, -z+1/2'
'-x, -y, -z'
'x-1/2, y, -z'
'-x, y-1/2, z-1/2'
'x-1/2, -y-1/2, z-1/2'

loop_
_atom_site_label
_atom_site_type_symbol
_atom_site_fract_x
_atom_site_fract_y
_atom_site_fract_z
_atom_site_U_iso_or_equiv
_atom_site_adp_type
_atom_site_occupancy
_atom_site_symmetry_multiplicity
_atom_site_calc_flag
_atom_site_refinement_flags
_atom_site_disorder_assembly
_atom_site_disorder_group
C1 C 0.3240(2) 0.5073(2) 0.74208(19) 0.0261(8) Uani 1 1 d . . .
C2 C 0.3949(2) 0.5157(2) 0.69892(19) 0.0280(8) Uani 1 1 d . . .
C3 C 0.4709(2) 0.5273(2) 0.7335(2) 0.0301(8) Uani 1 1 d . . .
H3A H 0.5195 0.5335 0.7047 0.036 Uiso 1 1 calc R . .
C4 C 0.4783(3) 0.5300(2) 0.8094(2) 0.0327(9) Uani 1 1 d . A .
C5 C 0.4053(2) 0.5198(2) 0.84938(19) 0.0272(8) Uani 1 1 d . . .
H5A H 0.4088 0.5201 0.9009 0.033 Uiso 1 1 calc R . .
C6 C 0.3278(2) 0.5090(2) 0.81771(19) 0.0243(7) Uani 1 1 d . . .
C7 C 0.2500 0.5000 0.8649(3) 0.0234(10) Uani 1 2 d S . .
C8 C 0.5636(3) 0.5406(3) 0.8453(2) 0.0486(12) Uani 1 1 d D . .
C9 C 0.5975(7) 0.6231(6) 0.8164(6) 0.090(4) Uani 0.627(9) 1 d PDU A 1
H9A H 0.5577 0.6667 0.8240 0.108 Uiso 0.627(9) 1 d PR A 1
H9B H 0.6081 0.6168 0.7642 0.108 Uiso 0.627(9) 1 d PR A 1
H9C H 0.6497 0.6356 0.8413 0.108 Uiso 0.627(9) 1 d PR A 1
C9S C 0.6375(9) 0.5527(9) 0.7973(7) 0.062(4) Uiso 0.373(9) 1 d PDU A 2
H9D H 0.6876 0.5586 0.8272 0.092 Uiso 0.373(9) 1 d PR A 2
H9E H 0.6294 0.6013 0.7684 0.092 Uiso 0.373(9) 1 d PR A 2
H9F H 0.6440 0.5067 0.7649 0.092 Uiso 0.373(9) 1 d PR A 2
C10 C 0.6227(5) 0.4776(7) 0.8129(5) 0.076(3) Uani 0.627(9) 1 d PDU A 1
H10A H 0.6216 0.4821 0.7598 0.091 Uiso 0.627(9) 1 d PR A 1
H10B H 0.6060 0.4235 0.8272 0.091 Uiso 0.627(9) 1 d PR A 1
H10C H 0.6792 0.4883 0.8305 0.091 Uiso 0.627(9) 1 d PR A 1
C10S C 0.5835(9) 0.4648(7) 0.8966(7) 0.051(4) Uiso 0.373(9) 1 d PDU A 2
H10D H 0.5363 0.4548 0.9290 0.076 Uiso 0.373(9) 1 d PR A 2
H10E H 0.6334 0.4757 0.9256 0.076 Uiso 0.373(9) 1 d PR A 2
H10F H 0.5931 0.4176 0.8661 0.076 Uiso 0.373(9) 1 d PR A 2
C11 C 0.5591(6) 0.5401(10) 0.9237(4) 0.109(6) Uani 0.627(9) 1 d PDU A 1
H11A H 0.5321 0.4924 0.9437 0.131 Uiso 0.627(9) 1 d PR A 1
H11B H 0.5271 0.5877 0.9370 0.131 Uiso 0.627(9) 1 d PR A 1
H11C H 0.6156 0.5445 0.9433 0.131 Uiso 0.627(9) 1 d PR A 1
C11S C 0.5605(8) 0.6116(7) 0.9015(7) 0.048(3) Uiso 0.373(9) 1 d PDU A 2
H11D H 0.5126 0.6043 0.9338 0.071 Uiso 0.373(9) 1 d PR A 2
H11E H 0.5552 0.6626 0.8757 0.071 Uiso 0.373(9) 1 d PR A 2
H11F H 0.6118 0.6117 0.9303 0.071 Uiso 0.373(9) 1 d PR A 2
C12 C 0.2399(3) 0.5751(2) 0.9130(2) 0.0313(8) Uani 1 1 d . . .
H12C H 0.1911 0.5687 0.9444 0.038 Uiso 1 1 calc R . .
H12B H 0.2324 0.6223 0.8821 0.038 Uiso 1 1 calc R . .
H12A H 0.2897 0.5820 0.9431 0.038 Uiso 1 1 calc R . .
C13 C 0.3895(2) 0.5143(2) 0.61794(19) 0.0274(8) Uani 1 1 d . . .
C14 C 0.4298(2) 0.5735(2) 0.58011(19) 0.0278(8) Uani 1 1 d . B .
H14 H 0.4591 0.6129 0.6071 0.033 Uiso 1 1 calc R . .
C15 C 0.4673(2) 0.6396(2) 0.4652(2) 0.0271(8) Uani 1 1 d . B .
C16 C 0.4568(3) 0.6354(2) 0.3908(2) 0.0339(9) Uani 1 1 d . . .
H20S H 0.4228 0.5941 0.3716 0.041 Uiso 0.197(8) 1 d PR B 2
C17 C 0.4905(3) 0.6903(3) 0.3433(2) 0.0435(11) Uani 1 1 d . B .
H17 H 0.4830 0.6852 0.2923 0.052 Uiso 1 1 calc R . .
C18 C 0.5356(3) 0.7529(3) 0.3723(2) 0.0388(10) Uani 1 1 d . . .
C19 C 0.5478(3) 0.7608(3) 0.4452(2) 0.0409(10) Uani 1 1 d . B .
H19 H 0.5792 0.8042 0.4641 0.049 Uiso 1 1 calc R . .
C20 C 0.5130(3) 0.7035(3) 0.4917(2) 0.0354(9) Uani 1 1 d D . .
H20 H 0.5213 0.7084 0.5426 0.042 Uiso 0.803(8) 1 d PR B 1
C21 C 0.3457(2) 0.4501(2) 0.5829(2) 0.0299(8) Uani 1 1 d . . .
H21 H 0.3215 0.4093 0.6119 0.036 Uiso 1 1 calc R . .
C22 C 0.2979(2) 0.3810(2) 0.4794(2) 0.0358(9) Uani 1 1 d . . .
C23 C 0.3019(4) 0.3762(5) 0.4052(3) 0.088(3) Uani 1 1 d . . .
C24 C 0.2660(5) 0.3171(6) 0.3648(4) 0.128(4) Uani 1 1 d . . .
H24A H 0.2701 0.3176 0.3133 0.153 Uiso 1 1 calc R . .
C25 C 0.2256(3) 0.2593(4) 0.3983(5) 0.081(2) Uani 1 1 d . . .
C26 C 0.2173(4) 0.2574(3) 0.4722(5) 0.082(2) Uani 1 1 d . . .
H26A H 0.1879 0.2153 0.4956 0.099 Uiso 1 1 calc R . .
C27 C 0.2536(3) 0.3197(3) 0.5126(3) 0.0602(15) Uani 1 1 d . . .
H27A H 0.2477 0.3199 0.5639 0.072 Uiso 1 1 calc R . .
C28 C 0.3462(5) 0.7859(5) 0.7436(4) 0.0374(19) Uani 0.50 1 d PD . .
H28 H 0.3464 0.8449 0.7487 0.045 Uiso 0.50 1 d PR . .
Cl1 Cl 0.23908(16) 0.78061(18) 0.76140(17) 0.0643(8) Uani 0.50 1 d PD . .
Cl2 Cl 0.3682(3) 0.7487(3) 0.65769(19) 0.0937(16) Uani 0.50 1 d PD . .
Cl3 Cl 0.4017(2) 0.73307(17) 0.8104(2) 0.0621(8) Uani 0.50 1 d PD . .
F1 F 0.4088(2) 0.5771(2) 0.36430(16) 0.0499(11) Uani 0.803(8) 1 d P B 1
F1S F 0.5269(8) 0.7163(8) 0.5605(6) 0.045(4) Uiso 0.197(8) 1 d PD B 2
F2 F 0.56946(19) 0.80846(18) 0.32678(16) 0.0589(8) Uani 1 1 d . B .
F3 F 0.3469(4) 0.4306(4) 0.3717(2) 0.206(4) Uani 1 1 d . . .
F4 F 0.1898(2) 0.1976(3) 0.3605(3) 0.130(2) Uani 1 1 d . . .
N1 N 0.4304(2) 0.57912(19) 0.50732(16) 0.0285(7) Uani 1 1 d . . .
H1 H 0.4048 0.5408 0.4834 0.034 Uiso 1 1 calc R B .
N2 N 0.33824(19) 0.44611(19) 0.51300(16) 0.0278(7) Uani 1 1 d . . .
O O 0.2500 0.5000 0.70481(18) 0.0304(8) Uani 1 2 d S . .

loop_
_atom_site_aniso_label
_atom_site_aniso_U_11
_atom_site_aniso_U_22
_atom_site_aniso_U_33
_atom_site_aniso_U_23
_atom_site_aniso_U_13
_atom_site_aniso_U_12
C1 0.0327(19) 0.0224(17) 0.0231(17) 0.0002(14) -0.0009(15) 0.0079(15)
C2 0.036(2) 0.0244(18) 0.0237(17) -0.0008(14) 0.0022(15) 0.0051(16)
C3 0.034(2) 0.0308(19) 0.0254(18) -0.0044(15) 0.0099(15) -0.0011(16)
C4 0.035(2) 0.033(2) 0.031(2) -0.0061(16) 0.0027(16) -0.0006(17)
C5 0.038(2) 0.0260(18) 0.0173(15) -0.0001(13) 0.0000(15) -0.0003(16)
C6 0.0336(19) 0.0170(15) 0.0223(16) -0.0015(13) 0.0009(15) 0.0045(14)
C7 0.028(3) 0.024(2) 0.018(2) 0.000 0.000 0.003(2)
C8 0.035(2) 0.068(3) 0.043(2) -0.011(2) 0.001(2) -0.013(2)
C9 0.076(7) 0.120(10) 0.074(7) -0.020(6) 0.001(6) -0.063(7)
C10 0.036(4) 0.127(10) 0.064(6) -0.012(6) -0.021(4) 0.017(5)
C11 0.041(5) 0.259(19) 0.027(4) -0.012(7) -0.007(4) -0.041(8)
C12 0.032(2) 0.037(2) 0.0250(18) -0.0084(16) 0.0032(15) 0.0008(17)
C13 0.0300(19) 0.0299(19) 0.0223(17) -0.0019(14) 0.0050(15) 0.0064(16)
C14 0.034(2) 0.0271(18) 0.0222(17) -0.0056(14) 0.0056(15) 0.0063(16)
C15 0.0232(17) 0.0306(19) 0.0274(18) 0.0026(15) 0.0057(14) 0.0056(15)
C16 0.039(2) 0.036(2) 0.0272(19) -0.0016(16) 0.0009(17) -0.0005(18)
C17 0.052(3) 0.050(3) 0.029(2) 0.0101(19) 0.0006(19) 0.000(2)
C18 0.037(2) 0.040(2) 0.039(2) 0.0155(18) 0.0079(18) 0.0017(19)
C19 0.036(2) 0.037(2) 0.049(3) 0.001(2) 0.005(2) -0.0055(19)
C20 0.033(2) 0.045(2) 0.027(2) -0.0015(17) 0.0050(16) 0.0011(18)
C21 0.031(2) 0.0287(19) 0.0300(19) -0.0014(15) 0.0106(16) 0.0046(16)
C22 0.0250(19) 0.033(2) 0.050(2) -0.0150(18) 0.0039(17) 0.0029(17)
C23 0.084(4) 0.120(6) 0.059(4) -0.052(4) 0.038(3) -0.068(4)
C24 0.103(6) 0.184(9) 0.096(5) -0.100(6) 0.051(5) -0.097(6)
C25 0.036(3) 0.069(4) 0.139(7) -0.064(4) -0.005(4) 0.001(3)
C26 0.061(4) 0.025(2) 0.162(7) 0.025(3) -0.048(4) -0.006(2)
C27 0.059(3) 0.034(2) 0.088(4) 0.020(3) -0.034(3) -0.010(2)
C28 0.048(5) 0.022(3) 0.042(4) -0.002(3) -0.013(4) 0.009(4)
Cl1 0.0453(13) 0.081(2) 0.0670(19) 0.0180(17) -0.0071(12) -0.0094(12)
Cl2 0.136(4) 0.083(3) 0.063(2) -0.0324(18) -0.003(2) 0.065(3)
Cl3 0.0672(19) 0.0403(14) 0.079(2) 0.0089(15) -0.0352(17) 0.0094(13)
F1 0.074(3) 0.049(2) 0.0270(16) -0.0041(14) 0.0011(15) -0.0112(18)
F2 0.0616(18) 0.0579(17) 0.0572(18) 0.0260(14) 0.0077(14) -0.0111(15)
F3 0.272(7) 0.304(8) 0.043(2) -0.066(3) 0.057(3) -0.241(7)
F4 0.059(2) 0.098(3) 0.232(6) -0.119(4) -0.009(3) -0.013(2)
N1 0.0360(18) 0.0283(16) 0.0211(15) -0.0038(12) 0.0049(13) 0.0003(14)
N2 0.0300(16) 0.0294(16) 0.0240(15) -0.0053(12) 0.0076(13) -0.0003(13)
O 0.031(2) 0.043(2) 0.0173(17) 0.000 0.000 0.0143(17)

loop_
_atom_type_symbol
_atom_type_description
_atom_type_scat_dispersion_real
_atom_type_scat_dispersion_imag
_atom_type_scat_source
C C 0.0033 0.0016 'International Tables Vol C Tables 4.2.6.8 and 6.1.1.4'
H H 0.0000 0.0000 'International Tables Vol C Tables 4.2.6.8 and 6.1.1.4'
Cl Cl 0.1484 0.1585 'International Tables Vol C Tables 4.2.6.8 and 6.1.1.4'
F F 0.0171 0.0103 'International Tables Vol C Tables 4.2.6.8 and 6.1.1.4'
N N 0.0061 0.0033 'International Tables Vol C Tables 4.2.6.8 and 6.1.1.4'
O O 0.0106 0.0060 'International Tables Vol C Tables 4.2.6.8 and 6.1.1.4'

loop_
_geom_angle_atom_site_label_1
_geom_angle_atom_site_label_2
_geom_angle_atom_site_label_3
_geom_angle
_geom_angle_site_symmetry_1
_geom_angle_site_symmetry_3
O C1 C6 122.5(3) . .
O C1 C2 115.5(3) . .
C6 C1 C2 122.0(4) . .
C3 C2 C1 118.0(3) . .
C3 C2 C13 120.7(3) . .
C1 C2 C13 121.2(3) . .
C2 C3 C4 122.4(4) . .
C2 C3 H3A 118.8 . .
C4 C3 H3A 118.8 . .
C5 C4 C3 116.6(4) . .
C5 C4 C8 122.7(4) . .
C3 C4 C8 120.6(4) . .
C6 C5 C4 123.4(3) . .
C6 C5 H5A 118.3 . .
C4 C5 H5A 118.3 . .
C5 C6 C1 117.5(3) . .
C5 C6 C7 120.5(3) . .
C1 C6 C7 121.9(3) . .
C6 C7 C6 110.8(4) 2_565 .
C6 C7 C12 108.6(2) 2_565 .
C6 C7 C12 109.4(2) . .
C6 C7 C12 109.4(2) 2_565 2_565
C6 C7 C12 108.6(2) . 2_565
C12 C7 C12 110.0(4) . 2_565
C11 C8 C9S 129.1(8) . .
C11 C8 C4 112.6(5) . .
C9S C8 C4 118.2(7) . .
C11 C8 C10 114.5(7) . .
C9S C8 C10 51.2(7) . .
C4 C8 C10 107.9(4) . .
C11 C8 C9 111.1(7) . .
C9S C8 C9 53.6(7) . .
C4 C8 C9 105.4(5) . .
C10 C8 C9 104.7(6) . .
C11 C8 C11S 49.2(7) . .
C9S C8 C11S 108.1(8) . .
C4 C8 C11S 110.0(6) . .
C10 C8 C11S 142.2(7) . .
C9 C8 C11S 64.8(6) . .
C11 C8 C10S 54.6(7) . .
C9S C8 C10S 107.2(8) . .
C4 C8 C10S 109.8(6) . .
C10 C8 C10S 64.3(6) . .
C9 C8 C10S 144.8(7) . .
C11S C8 C10S 102.3(7) . .
C8 C9 H9A 112.1 . .
C8 C9 H9B 107.3 . .
H9A C9 H9B 109.5 . .
C8 C9 H9C 108.9 . .
H9A C9 H9C 109.5 . .
H9B C9 H9C 109.5 . .
C8 C9 H9E 98.4 . .
H9A C9 H9E 132.5 . .
H9B C9 H9E 23.7 . .
H9C C9 H9E 92.8 . .
C8 C9 H11E 89.0 . .
H9A C9 H11E 41.0 . .
H9B C9 H11E 150.4 . .
H9C C9 H11E 87.2 . .
H9E C9 H11E 172.2 . .
C8 C9S H9B 95.6 . .
C8 C9S H9D 109.6 . .
H9B C9S H9D 118.3 . .
C8 C9S H9E 109.1 . .
H9B C9S H9E 13.8 . .
H9D C9S H9E 109.5 . .
C8 C9S H9F 109.8 . .
H9B C9S H9F 113.2 . .
H9D C9S H9F 109.5 . .
H9E C9S H9F 109.5 . .
C8 C9S H10A 91.8 . .
H9B C9S H10A 113.2 . .
H9D C9S H10A 120.9 . .
H9E C9S H10A 114.1 . .
H9F C9S H10A 18.3 . .
C8 C9S H10C 91.0 . .
H9B C9S H10C 172.6 . .
H9D C9S H10C 56.1 . .
H9E C9S H10C 159.0 . .
H9F C9S H10C 67.2 . .
H10A C9S H10C 69.7 . .
C8 C10 H9F 102.0 . .
C8 C10 H10A 108.9 . .
H9F C10 H10A 31.1 . .
C8 C10 H10B 110.9 . .
H9F C10 H10B 137.1 . .
H10A C10 H10B 109.5 . .
C8 C10 H10C 108.6 . .
H9F C10 H10C 84.0 . .
H10A C10 H10C 109.5 . .
H10B C10 H10C 109.5 . .
C8 C10 H10F 90.5 . .
H9F C10 H10F 164.1 . .
H10A C10 H10F 134.8 . .
H10B C10 H10F 26.9 . .
H10C C10 H10F 101.7 . .
C8 C10S H10B 84.9 . .
C8 C10S H10D 109.6 . .
H10B C10S H10D 129.0 . .
C8 C10S H10E 109.6 . .
H10B C10S H10E 110.7 . .
H10D C10S H10E 109.5 . .
C8 C10S H10F 109.2 . .
H10B C10S H10F 26.1 . .
H10D C10S H10F 109.5 . .
H10E C10S H10F 109.5 . .
C8 C10S H11A 89.1 . .
H10B C10S H11A 153.9 . .
H10D C10S H11A 31.8 . .
H10E C10S H11A 95.3 . .
H10F C10S H11A 140.9 . .
C8 C11 H10D 94.9 . .
C8 C11 H11A 113.7 . .
H10D C11 H11A 22.8 . .
C8 C11 H11B 105.8 . .
H10D C11 H11B 129.6 . .
H11A C11 H11B 109.5 . .
C8 C11 H11C 108.8 . .
H10D C11 H11C 106.2 . .
H11A C11 H11C 109.5 . .
H11B C11 H11C 109.5 . .
C8 C11 H11D 99.5 . .
H10D C11 H11D 129.4 . .
H11A C11 H11D 110.9 . .
H11B C11 H11D 6.7 . .
H11C C11 H11D 114.3 . .
C8 C11 H11F 92.9 . .
H10D C11 H11F 157.5 . .
H11A C11 H11F 152.3 . .
H11B C11 H11F 67.7 . .
H11C C11 H11F 51.3 . .
H11D C11 H11F 69.7 . .
C8 C11S H11B 99.0 . .
C8 C11S H11D 109.3 . .
H11B C11S H11D 21.9 . .
C8 C11S H11E 109.8 . .
H11B C11S H11E 131.3 . .
H11D C11S H11E 109.5 . .
C8 C11S H11F 109.3 . .
H11B C11S H11F 96.1 . .
H11D C11S H11F 109.5 . .
H11E C11S H11F 109.5 . .
C7 C12 H12C 109.5 . .
C7 C12 H12B 109.5 . .
H12C C12 H12B 109.5 . .
C7 C12 H12A 109.5 . .
H12C C12 H12A 109.5 . .
H12B C12 H12A 109.5 . .
C14 C13 C21 122.8(3) . .
C14 C13 C2 117.8(3) . .
C21 C13 C2 119.3(3) . .
N1 C14 C13 124.0(4) . .
N1 C14 H14 118.0 . .
C13 C14 H14 118.0 . .
C16 C15 C20 116.9(4) . .
C16 C15 N1 117.3(4) . .
C20 C15 N1 125.8(3) . .
F1 C16 C17 118.7(4) . .
F1 C16 C15 118.0(4) . .
C17 C16 C15 123.2(4) . .
F1 C16 H20S 0.4 . .
C17 C16 H20S 118.3 . .
C15 C16 H20S 118.4 . .
C16 C17 C18 117.7(4) . .
C16 C17 H17 121.1 . .
C18 C17 H17 121.1 . .
C19 C18 F2 118.9(4) . .
C19 C18 C17 122.0(4) . .
F2 C18 C17 119.1(4) . .
C18 C19 C20 118.6(4) . .
C18 C19 H19 120.7 . .
C20 C19 H19 120.7 . .
F1S C20 C15 123.9(7) . .
F1S C20 C19 114.4(7) . .
C15 C20 C19 121.7(4) . .
F1S C20 H20 4.8 . .
C15 C20 H20 119.2 . .
C19 C20 H20 119.2 . .
N2 C21 C13 122.0(4) . .
N2 C21 H21 119.0 . .
C13 C21 H21 119.0 . .
C23 C22 C27 114.8(5) . .
C23 C22 N2 117.5(4) . .
C27 C22 N2 127.8(4) . .
F3 C23 C24 118.5(6) . .
F3 C23 C22 116.9(5) . .
C24 C23 C22 124.5(6) . .
C25 C24 C23 118.9(7) . .
C25 C24 H24A 120.6 . .
C23 C24 H24A 120.6 . .
C24 C25 C26 122.1(6) . .
C24 C25 F4 121.4(8) . .
C26 C25 F4 116.5(7) . .
C25 C26 C27 117.9(6) . .
C25 C26 H26A 121.1 . .
C27 C26 H26A 121.1 . .
C22 C27 C26 121.8(6) . .
C22 C27 H27A 119.1 . .
C26 C27 H27A 119.1 . .
C28 C28 Cl3 85.0(6) 3_566 3_566
C28 C28 Cl2 79.9(7) 3_566 .
Cl3 C28 Cl2 28.9(3) 3_566 .
C28 C28 Cl1 85.1(3) 3_566 .
Cl3 C28 Cl1 139.5(6) 3_566 .
Cl2 C28 Cl1 110.6(5) . .
C28 C28 Cl3 51.1(5) 3_566 .
Cl3 C28 Cl3 93.5(5) 3_566 .
Cl2 C28 Cl3 110.8(4) . .
Cl1 C28 Cl3 110.0(5) . .
C28 C28 Cl2 61.7(7) 3_566 3_566
Cl3 C28 Cl2 119.4(5) 3_566 3_566
Cl2 C28 Cl2 135.2(5) . 3_566
Cl1 C28 Cl2 89.3(4) . 3_566
Cl3 C28 Cl2 26.06(19) . 3_566
C28 C28 Cl1 58.5(2) 3_566 3_566
Cl3 C28 Cl1 112.8(5) 3_566 3_566
Cl2 C28 Cl1 86.3(4) . 3_566
Cl1 C28 Cl1 32.6(2) . 3_566
Cl3 C28 Cl1 100.7(4) . 3_566
Cl2 C28 Cl1 91.9(4) 3_566 3_566
C28 C28 H28 163.4 3_566 .
Cl3 C28 H28 107.3 3_566 .
Cl2 C28 H28 116.2 . .
Cl1 C28 H28 92.0 . .
Cl3 C28 H28 115.6 . .
Cl2 C28 H28 102.0 3_566 .
Cl1 C28 H28 123.1 3_566 .
Cl1 Cl1 C28 88.6(3) 3_566 .
Cl1 Cl1 C28 58.8(2) 3_566 3_566
C28 Cl1 C28 36.4(4) . 3_566
Cl3 Cl2 C28 51.2(4) 3_566 .
Cl3 Cl2 C28 64.9(4) 3_566 3_566
C28 Cl2 C28 38.4(5) . 3_566
Cl2 Cl3 C28 99.8(5) 3_566 3_566
Cl2 Cl3 C28 89.0(5) 3_566 .
C28 Cl3 C28 43.9(6) 3_566 .
Cl2 Cl3 Cl3 125.4(4) 3_566 3_566
C28 Cl3 Cl3 49.8(3) 3_566 3_566
C28 Cl3 Cl3 36.6(3) . 3_566
C16 F1 H20S 1.1 . .
C20 F1S H20 12.6 . .
C14 N1 C15 127.1(3) . .
C14 N1 H1 116.5 . .
C15 N1 H1 116.5 . .
C21 N2 C22 121.2(4) . .
C1 O C1 120.3(4) . 2_565

loop_
_geom_bond_atom_site_label_1
_geom_bond_atom_site_label_2
_geom_bond_distance
_geom_bond_site_symmetry_2
C1 O 1.378(4) .
C1 C6 1.394(5) .
C1 C2 1.397(5) .
C2 C3 1.390(5) .
C2 C13 1.494(5) .
C3 C4 1.404(5) .
C3 H3A 0.9500 .
C4 C5 1.396(5) .
C4 C8 1.531(6) .
C5 C6 1.387(5) .
C5 H5A 0.9500 .
C6 C7 1.529(4) .
C7 C6 1.529(4) 2_565
C7 C12 1.546(4) .
C7 C12 1.546(4) 2_565
C8 C11 1.445(8) .
C8 C9S 1.494(11) .
C8 C10 1.539(9) .
C8 C9 1.575(9) .
C8 C11S 1.576(11) .
C8 C10S 1.612(11) .
C9 H9A 0.9800 .
C9 H9B 0.9800 .
C9 H9C 0.9800 .
C9 H9E 1.0833 .
C9 H11E 1.4465 .
C9S H9B 1.3197 .
C9S H9D 0.9800 .
C9S H9E 0.9800 .
C9S H9F 0.9800 .
C9S H10A 1.3924 .
C9S H10C 1.4081 .
C10 H9F 1.0649 .
C10 H10A 0.9800 .
C10 H10B 0.9800 .
C10 H10C 0.9800 .
C10 H10F 1.4816 .
C10S H10B 1.4962 .
C10S H10D 0.9800 .
C10S H10E 0.9800 .
C10S H10F 0.9800 .
C10S H11A 1.2840 .
C11 H10D 1.4746 .
C11 H11A 0.9800 .
C11 H11B 0.9800 .
C11 H11C 0.9800 .
C11 H11D 1.3220 .
C11 H11F 1.4715 .
C11S H11B 0.9349 .
C11S H11D 0.9800 .
C11S H11E 0.9800 .
C11S H11F 0.9800 .
C12 H12C 0.9800 .
C12 H12B 0.9800 .
C12 H12A 0.9800 .
C13 C14 1.373(5) .
C13 C21 1.436(5) .
C14 N1 1.343(5) .
C14 H14 0.9500 .
C15 C16 1.382(5) .
C15 C20 1.385(6) .
C15 N1 1.405(5) .
C16 F1 1.336(5) .
C16 C17 1.378(6) .
C16 H20S 0.9498 .
C17 C18 1.381(7) .
C17 H17 0.9500 .
C18 C19 1.362(6) .
C18 F2 1.364(5) .
C19 C20 1.400(6) .
C19 H19 0.9500 .
C20 F1S 1.305(11) .
C20 H20 0.9500 .
C21 N2 1.294(5) .
C21 H21 0.9500 .
C22 C23 1.369(7) .
C22 C27 1.389(7) .
C22 N2 1.410(5) .
C23 F3 1.315(7) .
C23 C24 1.366(8) .
C24 C25 1.317(11) .
C24 H24A 0.9500 .
C25 C26 1.369(11) .
C25 F4 1.371(6) .
C26 C27 1.406(8) .
C26 H26A 0.9500 .
C27 H27A 0.9500 .
C28 C28 1.223(15) 3_566
C28 Cl3 1.373(9) 3_566
C28 Cl2 1.735(8) .
C28 Cl1 1.755(8) .
C28 Cl3 1.758(8) .
C28 Cl2 1.940(9) 3_566
C28 Cl1 2.052(9) 3_566
C28 H28 0.9901 .
Cl1 Cl1 1.106(6) 3_566
Cl1 C28 2.052(9) 3_566
Cl2 Cl3 0.852(5) 3_566
Cl2 C28 1.940(9) 3_566
Cl3 Cl2 0.852(5) 3_566
Cl3 C28 1.373(9) 3_566
Cl3 Cl3 2.296(7) 3_566
F1 H20S 0.3866 .
F1S H20 0.3670 .
N1 H1 0.8800 .
O C1 1.378(4) 2_565

loop_
_geom_torsion_atom_site_label_1
_geom_torsion_atom_site_label_2
_geom_torsion_atom_site_label_3
_geom_torsion_atom_site_label_4
_geom_torsion
_geom_torsion_site_symmetry_1
_geom_torsion_site_symmetry_4
O C1 C2 C3 176.9(3) . .
C6 C1 C2 C3 -0.9(5) . .
O C1 C2 C13 -1.8(5) . .
C6 C1 C2 C13 -179.6(3) . .
C1 C2 C3 C4 0.5(6) . .
C13 C2 C3 C4 179.2(4) . .
C2 C3 C4 C5 0.6(6) . .
C2 C3 C4 C8 178.3(4) . .
C3 C4 C5 C6 -1.4(6) . .
C8 C4 C5 C6 -179.1(4) . .
C4 C5 C6 C1 1.1(5) . .
C4 C5 C6 C7 -178.7(3) . .
O C1 C6 C5 -177.5(3) . .
C2 C1 C6 C5 0.1(5) . .
O C1 C6 C7 2.2(5) . .
C2 C1 C6 C7 179.9(3) . .
C5 C6 C7 C6 178.7(4) . 2_565
C1 C6 C7 C6 -1.1(2) . 2_565
C5 C6 C7 C12 58.9(4) . .
C1 C6 C7 C12 -120.8(4) . .
C5 C6 C7 C12 -61.2(4) . 2_565
C1 C6 C7 C12 119.1(4) . 2_565
C5 C4 C8 C11 -1.0(9) . .
C3 C4 C8 C11 -178.6(8) . .
C5 C4 C8 C9S -178.8(8) . .
C3 C4 C8 C9S 3.6(9) . .
C5 C4 C8 C10 126.3(6) . .
C3 C4 C8 C10 -51.3(7) . .
C5 C4 C8 C9 -122.3(6) . .
C3 C4 C8 C9 60.1(6) . .
C5 C4 C8 C11S -54.0(7) . .
C3 C4 C8 C11S 128.4(7) . .
C5 C4 C8 C10S 57.9(7) . .
C3 C4 C8 C10S -119.7(6) . .
C3 C2 C13 C14 -46.8(5) . .
C1 C2 C13 C14 131.8(4) . .
C3 C2 C13 C21 130.8(4) . .
C1 C2 C13 C21 -50.6(5) . .
C21 C13 C14 N1 2.2(6) . .
C2 C13 C14 N1 179.7(3) . .
C20 C15 C16 F1 -176.1(4) . .
N1 C15 C16 F1 3.5(6) . .
C20 C15 C16 C17 1.2(6) . .
N1 C15 C16 C17 -179.2(4) . .
F1 C16 C17 C18 176.1(4) . .
C15 C16 C17 C18 -1.2(7) . .
C16 C17 C18 C19 0.7(7) . .
C16 C17 C18 F2 -179.7(4) . .
F2 C18 C19 C20 -179.9(4) . .
C17 C18 C19 C20 -0.3(7) . .
C16 C15 C20 F1S 178.6(8) . .
N1 C15 C20 F1S -0.9(10) . .
C16 C15 C20 C19 -0.7(6) . .
N1 C15 C20 C19 179.8(4) . .
C18 C19 C20 F1S -179.1(7) . .
C18 C19 C20 C15 0.3(6) . .
C14 C13 C21 N2 -3.3(6) . .
C2 C13 C21 N2 179.2(4) . .
C27 C22 C23 F3 -176.5(7) . .
N2 C22 C23 F3 3.5(10) . .
C27 C22 C23 C24 0.1(11) . .
N2 C22 C23 C24 -179.9(8) . .
F3 C23 C24 C25 175.4(9) . .
C22 C23 C24 C25 -1.2(14) . .
C23 C24 C25 C26 1.2(13) . .
C23 C24 C25 F4 -178.8(7) . .
C24 C25 C26 C27 -0.1(11) . .
F4 C25 C26 C27 179.8(5) . .
C23 C22 C27 C26 1.0(8) . .
N2 C22 C27 C26 -179.0(4) . .
C25 C26 C27 C22 -1.0(9) . .
C28 C28 Cl1 Cl1 -32.9(8) 3_566 3_566
Cl3 C28 Cl1 Cl1 43.6(9) 3_566 3_566
Cl2 C28 Cl1 Cl1 44.4(5) . 3_566
Cl3 C28 Cl1 Cl1 -78.3(5) . 3_566
Cl2 C28 Cl1 Cl1 -94.5(4) 3_566 3_566
Cl3 C28 Cl1 C28 76.4(9) 3_566 3_566
Cl2 C28 Cl1 C28 77.3(7) . 3_566
Cl3 C28 Cl1 C28 -45.4(5) . 3_566
Cl2 C28 Cl1 C28 -61.7(6) 3_566 3_566
Cl1 C28 Cl1 C28 32.9(8) 3_566 3_566
C28 C28 Cl2 Cl3 -98.0(5) 3_566 3_566
Cl1 C28 Cl2 Cl3 -178.9(7) . 3_566
Cl3 C28 Cl2 Cl3 -56.6(6) . 3_566
Cl2 C28 Cl2 Cl3 -67.6(8) 3_566 3_566
Cl1 C28 Cl2 Cl3 -156.6(6) 3_566 3_566
Cl3 C28 Cl2 C28 98.0(5) 3_566 3_566
Cl1 C28 Cl2 C28 -80.8(4) . 3_566
Cl3 C28 Cl2 C28 41.4(5) . 3_566
Cl2 C28 Cl2 C28 30.4(8) 3_566 3_566
Cl1 C28 Cl2 C28 -58.6(2) 3_566 3_566
C28 C28 Cl3 Cl2 -105.4(6) 3_566 3_566
Cl3 C28 Cl3 Cl2 173.9(5) 3_566 3_566
Cl2 C28 Cl3 Cl2 -162.2(6) . 3_566
Cl1 C28 Cl3 Cl2 -39.6(5) . 3_566
Cl1 C28 Cl3 Cl2 -72.0(5) 3_566 3_566
Cl3 C28 Cl3 C28 -80.7(8) 3_566 3_566
Cl2 C28 Cl3 C28 -56.8(8) . 3_566
Cl1 C28 Cl3 C28 65.8(4) . 3_566
Cl2 C28 Cl3 C28 105.4(6) 3_566 3_566
Cl1 C28 Cl3 C28 33.3(4) 3_566 3_566
C28 C28 Cl3 Cl3 80.7(8) 3_566 3_566
Cl2 C28 Cl3 Cl3 23.9(3) . 3_566
Cl1 C28 Cl3 Cl3 146.5(7) . 3_566
Cl2 C28 Cl3 Cl3 -173.9(5) 3_566 3_566
Cl1 C28 Cl3 Cl3 114.0(5) 3_566 3_566
C13 C14 N1 C15 177.3(4) . .
C16 C15 N1 C14 -177.0(4) . .
C20 C15 N1 C14 2.6(6) . .
C13 C21 N2 C22 177.5(3) . .
C23 C22 N2 C21 -171.9(5) . .
C27 C22 N2 C21 8.1(6) . .
C6 C1 O C1 -1.1(2) . 2_565
C2 C1 O C1 -178.9(4) . 2_565
